data_1521454
loop_
_publ_author_name
'Krumeich, F.'
'Woerle, M.'
'Hussain, A.'

_publ_section_title
;
 Superstructure and twinning in the tetragonal tungsten bronze-type phase
 Nb7 W10 O47
;
_journal_name_full 'Journal of Solid State Chemistry'
_journal_page_first 428
_journal_page_last 433
_journal_volume 149
_journal_year 2000
_chemical_formula_sum 'Nb6.7 O47 W10.3'
_chemical_name_systematic 'Nb6.7 W10.3 O47'
_space_group_IT_number 18
_symmetry_space_group_name_Hall 'P 2 2ab'
_symmetry_space_group_name_H-M 'P 21 21 2'
_cell_angle_alpha 90
_cell_angle_beta 90
_cell_angle_gamma 90
_cell_formula_units_Z 2
_cell_length_a 12.2567
_cell_length_b 36.633
_cell_length_c 3.9496
_cell_volume 1773.369
_citation_journal_id_ASTM JSSCBI
_cod_data_source_file Krumeich_JSSCBI_2000_1741.cif
_cod_data_source_block Nb6.7O47W10.3
_cod_database_code 1521454

loop_
_symmetry_equiv_pos_as_xyz
x,y,z
-x,-y,z
x+1/2,-y+1/2,-z
-x+1/2,y+1/2,-z

loop_
_atom_site_label
_atom_site_type_symbol
_atom_site_fract_x
_atom_site_fract_y
_atom_site_fract_z
_atom_site_occupancy
_atom_site_U_iso_or_equiv
W5 W+6 0.2053 0.361 0.5668 0.57 0.0
O2 O-2 0.9246 0.4021 -0.0178 1 0.0
Nb9 Nb+4 0.7066 0.4787 0.4371 0.408 0.0
O24 O-2 0.3395 0.3344 0.4928 1 0.0
O4 O-2 0.705 0.4775 -0.0096 1 0.0
O13 O-2 0.4945 0.2782 0.4836 1 0.0
Nb6 Nb+4 0.7897 0.3064 0.5515 0.271 0.0
O11 O-2 0.708 0.2637 0.4998 1 0.0
O12 O-2 0.7849 0.4295 0.4952 1 0.0
W7 W+6 0.5793 0.2323 0.5577 0.654 0.0
O18 O-2 0.0584 0.3774 0.4969 1 0.0
W8 W+6 0.7066 0.4787 0.4371 0.592 0.0
O10 O-2 0.291 0.406 0.4994 1 0.0
O20 O-2 0.5887 0.4412 0.5062 1 0.0
Nb1 Nb+4 0 0.5 0.5648 0.231 0.0
W1 W+6 0 0.5 0.5648 0.769 0.0
W4 W+6 0.7901 0.3067 0.4393 0.586 0.0
W9 W+6 0.6685 0.3899 0.558 0.165 0.0
Nb10 Nb+4 0.6685 0.3899 0.558 0.835 0.0
O7 O-2 0.7857 0.3094 -0.0053 1 0.0
O14 O-2 0.5034 0.3813 0.4956 1 0.0
O5 O-2 0.2052 0.3623 0.009 1 0.0
O21 O-2 0.6159 0.52 0.4966 1 0.0
O15 O-2 0.6428 0.3346 0.4969 1 0.0
O19 O-2 0.8218 0.3625 0.4996 1 0.0
W2 W+6 0.4251 0.4298 0.4394 0.492 0.0
O23 O-2 0.8416 0.5003 0.5004 1 0.0
O1 O-2 0.488 0.3286 -0.0227 1 0.0
W6 W+6 0.4844 0.3267 0.4171 1 0.0
Nb4 Nb+4 0.9294 0.4028 0.4263 0.294 0.0
O8 O-2 0.4286 0.4301 -0.0065 1 0.0
O9 O-2 0.6693 0.3896 0.0072 1 0.0
Nb2 Nb+4 0.4251 0.4298 0.4394 0.386 0.0
O17 O-2 0.9932 0.4484 0.4912 1 0.0
Nb8 Nb+4 0.5793 0.2323 0.5577 0.346 0.0
O16 O-2 0.6453 0.1885 0.491 1 0.0
Nb3 Nb+4 0.424 0.4304 0.5605 0.122 0.0
W3 W+6 0.9294 0.4028 0.4263 0.706 0.0
Nb7 Nb+4 0.2053 0.361 0.5668 0.43 0.0
O3 O-2 0 0.5 0.0067 1 0.0
O6 O-2 0.577 0.2339 0.0042 1 0.0
Nb5 Nb+4 0.7901 0.3067 0.4393 0.144 0.0
O22 O-2 0.9315 0.2911 0.4926 1 0.0
